data_1510700
loop_
_publ_author_name
'Kennard, M.A.'
'Dudik, M.J.'
'Smith, R.W.'

_publ_section_title
;
 Structure and properties of the noncentrosymmetric oxide borate K2 Ga2 O
 (B O3)2
;
_journal_name_full 'Materials Research Bulletin'
_journal_page_first 649
_journal_page_last 656
_journal_paper_doi 10.1016/S0025-5408(97)00030-5
_journal_volume 32
_journal_year 1997
_chemical_formula_sum 'B2 Ga2 K2 O7'
_chemical_name_systematic 'K2 Ga2 O (B O3)2'
_space_group_IT_number 150
_symmetry_space_group_name_Hall 'P 3 2"'
_symmetry_space_group_name_H-M 'P 3 2 1'
_cell_angle_alpha 90
_cell_angle_beta 90
_cell_angle_gamma 120
_cell_formula_units_Z 3
_cell_length_a 8.5656
_cell_length_b 8.5656
_cell_length_c 8.685
_cell_volume 551.844
_citation_journal_id_ASTM MRBUAC
_cod_data_source_file boron_185.cif
_cod_data_source_block B2Ga2K2O7
_cod_original_cell_volume 551.8437
_cod_database_code 1510700

loop_
_symmetry_equiv_pos_as_xyz
x,y,z
-y,x-y,z
-x+y,-x,z
y,x,-z
-x,-x+y,-z
x-y,-y,-z

loop_
_atom_site_label
_atom_site_type_symbol
_atom_site_fract_x
_atom_site_fract_y
_atom_site_fract_z
_atom_site_occupancy
_atom_site_U_iso_or_equiv
O1 O-2 0 0 0.5 1 0.0
O4 O-2 0.1783 0.4394 0.2981 1 0.0
O2 O-2 0.3333 0.6667 0.021 1 0.0
Ga3 Ga+3 0.6667 0.3333 0.1827 1 0.0
K2 K+1 0.6419 0 0.5 1 0.0
Ga2 Ga+3 0.3333 0.6667 0.2255 1 0.0
O5 O-2 0.5181 0.1043 0.2515 1 0.0
O3 O-2 0.2269 0.0706 0.2242 1 0.0
Ga1 Ga+3 0 0 0.2972 1 0.0
K1 K+1 0.6873 0 0 1 0.0
B1 B+3 0.335 0.001 0.257 1 0.0
